data_4105547
loop_
_publ_author_name
'Hayato Tsurugi'
'Koji Yamamoto'
'Kazushi Mashima'

_publ_contact_author_address
;
                   Department of Chemistry
                   Graduate School of Engineering Science
                   Osaka University
                   Machikaneyama, 1-3
                   Toyonaka
                   Osaka, 560-8531
                   Japan
;
_publ_contact_author_email mashima@chem.es.osaka-u.ac.jp
_publ_contact_author_fax ' +81 6 6850 6245'
_publ_contact_author_name 'Kazushi Mashima'
_publ_contact_author_phone ' +81 6 6850 6245'
_publ_section_title
;
 Oxidant-Free Direct Coupling of Internal Alkynes and 2-Alkylpyridine via
 Double C-H Activations by Alkylhafnium Complexes
;
_journal_name_full 'Journal of the American Chemical Society'
_journal_page_first 732
_journal_page_last 735
_journal_paper_doi 10.1021/ja1100118
_journal_volume 133
_journal_year 2011
_chemical_formula_moiety 'C46 H49 Hf N3'
_chemical_formula_sum 'C46 H49 Hf N3'
_chemical_formula_weight 822.37
_chemical_melting_point 403(2)
_chemical_name_common 6
_chemical_name_systematic
; 
 ? 
;
_space_group_IT_number 14
_symmetry_cell_setting monoclinic
_symmetry_Int_Tables_number 14
_symmetry_space_group_name_Hall '-P 2yn'
_symmetry_space_group_name_H-M 'P 1 21/n 1'
_atom_sites_solution_hydrogens geom
_atom_sites_solution_primary direct
_atom_sites_solution_secondary difmap
_audit_creation_method SHELXL-97
_cell_angle_alpha 90.00
_cell_angle_beta 97.127(3)
_cell_angle_gamma 90.00
_cell_formula_units_Z 4
_cell_length_a 15.052(5)
_cell_length_b 15.792(5)
_cell_length_c 16.173(6)
_cell_measurement_reflns_used 8705
_cell_measurement_temperature 113(2)
_cell_measurement_theta_max 27.5
_cell_measurement_theta_min 3.0
_cell_volume 3815(2)
_computing_cell_refinement CrystalClear
_computing_data_collection CrystalClear
_computing_data_reduction CrystalStructure
_computing_molecular_graphics ORTEP-3
_computing_publication_material 'CrystalStructure 3.8'
_computing_structure_refinement SHELXL-97
_computing_structure_solution SIR92
_diffrn_ambient_temperature 113(2)
_diffrn_detector_area_resol_mean 7.31
_diffrn_measured_fraction_theta_full 0.985
_diffrn_measured_fraction_theta_max 0.985
_diffrn_measurement_device_type 'Rigaku Mercury'
_diffrn_measurement_method \w
_diffrn_radiation_monochromator graphite
_diffrn_radiation_source 'fine-focus sealed tube'
_diffrn_radiation_type MoK\a
_diffrn_radiation_wavelength 0.71075
_diffrn_reflns_av_R_equivalents 0.0452
_diffrn_reflns_av_sigmaI/netI 0.0414
_diffrn_reflns_limit_h_max 19
_diffrn_reflns_limit_h_min -19
_diffrn_reflns_limit_k_max 20
_diffrn_reflns_limit_k_min -20
_diffrn_reflns_limit_l_max 20
_diffrn_reflns_limit_l_min -20
_diffrn_reflns_number 34297
_diffrn_reflns_theta_full 27.44
_diffrn_reflns_theta_max 27.44
_diffrn_reflns_theta_min 3.02
_exptl_absorpt_coefficient_mu 2.770
_exptl_absorpt_correction_T_max 0.758
_exptl_absorpt_correction_T_min 0.642
_exptl_absorpt_correction_type multi-scan
_exptl_absorpt_process_details 'Jacobson, R. (1998) Private communication'
_exptl_crystal_colour yellow
_exptl_crystal_density_diffrn 1.432
_exptl_crystal_description block
_exptl_crystal_F_000 1672
_exptl_crystal_size_max 0.20
_exptl_crystal_size_mid 0.20
_exptl_crystal_size_min 0.10
_refine_diff_density_max 1.256
_refine_diff_density_min -1.331
_refine_diff_density_rms 0.118
_refine_ls_extinction_method none
_refine_ls_goodness_of_fit_ref 1.120
_refine_ls_hydrogen_treatment constr
_refine_ls_matrix_type full
_refine_ls_number_parameters 452
_refine_ls_number_reflns 8588
_refine_ls_number_restraints 0
_refine_ls_restrained_S_all 1.120
_refine_ls_R_factor_all 0.0434
_refine_ls_R_factor_gt 0.0358
_refine_ls_shift/su_max 0.002
_refine_ls_shift/su_mean 0.000
_refine_ls_structure_factor_coef Fsqd
_refine_ls_weighting_details 'calc w=1/[\s^2^(Fo^2^)+(0.0239P)^2^+11.2992P] where P=(Fo^2^+2Fc^2^)/3'
_refine_ls_weighting_scheme calc
_refine_ls_wR_factor_gt 0.0816
_refine_ls_wR_factor_ref 0.0853
_reflns_number_gt 7494
_reflns_number_total 8588
_reflns_threshold_expression >2sigma(I)
_cod_data_source_file ja1100118_si_002_4.cif
_cod_data_source_block complex6
_cod_database_code 4105547

loop_
_symmetry_equiv_pos_as_xyz
'x, y, z'
'-x+1/2, y+1/2, -z+1/2'
'-x, -y, -z'
'x-1/2, -y-1/2, z-1/2'

loop_
_atom_site_label
_atom_site_type_symbol
_atom_site_fract_x
_atom_site_fract_y
_atom_site_fract_z
_atom_site_U_iso_or_equiv
_atom_site_adp_type
_atom_site_occupancy
_atom_site_symmetry_multiplicity
_atom_site_calc_flag
_atom_site_refinement_flags
Hf1 Hf 0.581075(11) 0.292256(9) 0.669923(10) 0.01749(6) Uani 1 1 d .
N1 N 0.4841(2) 0.1828(2) 0.6880(2) 0.0212(7) Uani 1 1 d .
N2 N 0.6498(2) 0.1785(2) 0.6679(2) 0.0193(7) Uani 1 1 d .
N3 N 0.5662(2) 0.2921(2) 0.8199(2) 0.0216(7) Uani 1 1 d .
C1 C 0.5234(3) 0.0991(2) 0.7019(3) 0.0234(8) Uani 1 1 d .
H1 H 0.4804 0.0551 0.6787 0.028 Uiso 1 1 calc R
H2 H 0.5386 0.0886 0.7623 0.028 Uiso 1 1 calc R
C2 C 0.6071(3) 0.0960(3) 0.6588(3) 0.0259(9) Uani 1 1 d .
H3 H 0.6483 0.0518 0.6845 0.031 Uiso 1 1 calc R
H4 H 0.5914 0.0823 0.5991 0.031 Uiso 1 1 calc R
C3 C 0.4001(3) 0.1969(2) 0.6830(2) 0.0227(8) Uani 1 1 d .
H5 H 0.3591 0.1516 0.6859 0.027 Uiso 1 1 calc R
C4 C 0.3683(3) 0.2838(2) 0.6727(2) 0.0207(8) Uani 1 1 d .
C5 C 0.4350(3) 0.3453(2) 0.6650(2) 0.0207(8) Uani 1 1 d .
C6 C 0.4031(3) 0.4286(2) 0.6525(2) 0.0212(8) Uani 1 1 d .
C7 C 0.3119(3) 0.4472(3) 0.6526(3) 0.0294(10) Uani 1 1 d .
H6 H 0.2931 0.5045 0.6465 0.035 Uiso 1 1 calc R
C8 C 0.2479(3) 0.3853(3) 0.6612(3) 0.0278(9) Uani 1 1 d .
C9 C 0.2773(3) 0.3018(3) 0.6695(3) 0.0258(9) Uani 1 1 d .
H7 H 0.2355 0.2573 0.6729 0.031 Uiso 1 1 calc R
C10 C 0.4646(3) 0.5001(3) 0.6345(3) 0.0261(9) Uani 1 1 d .
H8 H 0.4916 0.5253 0.6871 0.031 Uiso 1 1 calc R
H9 H 0.4303 0.5433 0.6008 0.031 Uiso 1 1 calc R
H10 H 0.5120 0.4781 0.6039 0.031 Uiso 1 1 calc R
C11 C 0.1502(3) 0.4083(3) 0.6628(3) 0.0411(12) Uani 1 1 d .
H11 H 0.1393 0.4188 0.7204 0.049 Uiso 1 1 calc R
H12 H 0.1122 0.3616 0.6395 0.049 Uiso 1 1 calc R
H13 H 0.1360 0.4595 0.6294 0.049 Uiso 1 1 calc R
C12 C 0.7459(3) 0.1830(2) 0.6560(3) 0.0209(8) Uani 1 1 d .
H14 H 0.7645 0.2430 0.6682 0.025 Uiso 1 1 calc R
C13 C 0.7622(3) 0.1667(2) 0.5663(2) 0.0210(8) Uani 1 1 d .
C14 C 0.7502(3) 0.0872(3) 0.5291(3) 0.0255(9) Uani 1 1 d .
H15 H 0.7365 0.0400 0.5615 0.031 Uiso 1 1 calc R
C15 C 0.7583(3) 0.0764(3) 0.4443(3) 0.0284(9) Uani 1 1 d .
C16 C 0.7796(3) 0.1458(3) 0.3979(3) 0.0306(10) Uani 1 1 d .
H16 H 0.7842 0.1390 0.3403 0.037 Uiso 1 1 calc R
C17 C 0.7944(3) 0.2255(3) 0.4346(3) 0.0282(9) Uani 1 1 d .
C18 C 0.7849(3) 0.2337(3) 0.5184(3) 0.0261(9) Uani 1 1 d .
H17 H 0.7945 0.2877 0.5439 0.031 Uiso 1 1 calc R
C19 C 0.7406(3) -0.0095(3) 0.4051(3) 0.0405(12) Uani 1 1 d .
H18 H 0.7966 -0.0419 0.4095 0.049 Uiso 1 1 calc R
H19 H 0.7170 -0.0027 0.3462 0.049 Uiso 1 1 calc R
H20 H 0.6969 -0.0399 0.4340 0.049 Uiso 1 1 calc R
C20 C 0.8199(4) 0.3005(3) 0.3849(3) 0.0430(13) Uani 1 1 d .
H21 H 0.8852 0.3031 0.3871 0.052 Uiso 1 1 calc R
H22 H 0.7981 0.3526 0.4084 0.052 Uiso 1 1 calc R
H23 H 0.7930 0.2946 0.3268 0.052 Uiso 1 1 calc R
C21 C 0.8051(3) 0.1287(3) 0.7198(3) 0.0272(9) Uani 1 1 d .
H24 H 0.7944 0.1459 0.7765 0.033 Uiso 1 1 calc R
H25 H 0.7865 0.0687 0.7122 0.033 Uiso 1 1 calc R
C22 C 0.9047(3) 0.1349(3) 0.7135(3) 0.0252(9) Uani 1 1 d .
C23 C 0.9454(3) 0.0779(3) 0.6638(3) 0.0267(9) Uani 1 1 d .
H26 H 0.9098 0.0371 0.6317 0.032 Uiso 1 1 calc R
C24 C 1.0370(3) 0.0802(3) 0.6608(3) 0.0282(9) Uani 1 1 d .
H27 H 1.0635 0.0407 0.6270 0.034 Uiso 1 1 calc R
C25 C 1.0899(3) 0.1390(3) 0.7065(3) 0.0297(10) Uani 1 1 d .
H28 H 1.1528 0.1397 0.7047 0.036 Uiso 1 1 calc R
C26 C 1.0510(3) 0.1974(3) 0.7552(3) 0.0306(10) Uani 1 1 d .
H29 H 1.0869 0.2388 0.7862 0.037 Uiso 1 1 calc R
C27 C 0.9585(3) 0.1947(3) 0.7584(3) 0.0269(9) Uani 1 1 d .
H30 H 0.9320 0.2346 0.7920 0.032 Uiso 1 1 calc R
C28 C 0.6837(3) 0.3908(2) 0.7267(2) 0.0227(8) Uani 1 1 d .
H31 H 0.6498 0.4390 0.7462 0.027 Uiso 1 1 calc R
H32 H 0.7177 0.3649 0.7767 0.027 Uiso 1 1 calc R
C29 C 0.7502(3) 0.4262(2) 0.6750(2) 0.0226(8) Uani 1 1 d .
C30 C 0.7253(3) 0.4832(3) 0.6102(3) 0.0276(9) Uani 1 1 d .
H33 H 0.6649 0.5016 0.5999 0.033 Uiso 1 1 calc R
C31 C 0.7873(3) 0.5135(3) 0.5604(3) 0.0369(11) Uani 1 1 d .
H34 H 0.7686 0.5520 0.5166 0.044 Uiso 1 1 calc R
C32 C 0.8763(4) 0.4881(3) 0.5740(3) 0.0407(12) Uani 1 1 d .
H35 H 0.9186 0.5087 0.5399 0.049 Uiso 1 1 calc R
C33 C 0.9020(3) 0.4321(3) 0.6383(3) 0.0371(11) Uani 1 1 d .
H36 H 0.9625 0.4139 0.6485 0.045 Uiso 1 1 calc R
C34 C 0.8404(3) 0.4025(3) 0.6880(3) 0.0283(9) Uani 1 1 d .
H37 H 0.8599 0.3648 0.7323 0.034 Uiso 1 1 calc R
C35 C 0.5721(3) 0.3274(3) 0.5324(2) 0.0240(9) Uani 1 1 d .
H38 H 0.5508 0.3864 0.5232 0.029 Uiso 1 1 calc R
H39 H 0.6312 0.3217 0.5121 0.029 Uiso 1 1 calc R
C36 C 0.5071(3) 0.2669(3) 0.4894(2) 0.0236(9) Uani 1 1 d .
C37 C 0.5349(3) 0.1874(3) 0.4642(3) 0.0311(10) Uani 1 1 d .
H40 H 0.5970 0.1747 0.4702 0.037 Uiso 1 1 calc R
C38 C 0.4743(4) 0.1269(3) 0.4308(3) 0.0423(12) Uani 1 1 d .
H41 H 0.4955 0.0737 0.4140 0.051 Uiso 1 1 calc R
C39 C 0.3834(4) 0.1427(4) 0.4215(3) 0.0465(14) Uani 1 1 d .
H42 H 0.3418 0.1005 0.4001 0.056 Uiso 1 1 calc R
C40 C 0.3544(4) 0.2209(4) 0.4440(3) 0.0446(13) Uani 1 1 d .
H43 H 0.2921 0.2331 0.4371 0.053 Uiso 1 1 calc R
C41 C 0.4145(3) 0.2824(3) 0.4766(3) 0.0324(10) Uani 1 1 d .
H44 H 0.3926 0.3363 0.4905 0.039 Uiso 1 1 calc R
C42 C 0.6077(3) 0.2315(3) 0.8681(3) 0.0279(9) Uani 1 1 d .
H45 H 0.6424 0.1907 0.8431 0.034 Uiso 1 1 calc R
C43 C 0.6024(3) 0.2254(3) 0.9526(3) 0.0344(11) Uani 1 1 d .
H46 H 0.6330 0.1814 0.9845 0.041 Uiso 1 1 calc R
C44 C 0.5525(3) 0.2837(3) 0.9898(3) 0.0341(11) Uani 1 1 d .
H47 H 0.5475 0.2804 1.0477 0.041 Uiso 1 1 calc R
C45 C 0.5098(3) 0.3470(3) 0.9412(3) 0.0333(10) Uani 1 1 d .
H48 H 0.4751 0.3885 0.9652 0.040 Uiso 1 1 calc R
C46 C 0.5183(3) 0.3491(3) 0.8572(3) 0.0268(9) Uani 1 1 d .
H49 H 0.4889 0.3930 0.8242 0.032 Uiso 1 1 calc R

loop_
_atom_site_aniso_label
_atom_site_aniso_U_11
_atom_site_aniso_U_22
_atom_site_aniso_U_33
_atom_site_aniso_U_23
_atom_site_aniso_U_13
_atom_site_aniso_U_12
Hf1 0.01881(10) 0.01663(8) 0.01737(9) 0.00007(6) 0.00364(6) -0.00027(6)
N1 0.0239(18) 0.0179(15) 0.0225(17) -0.0006(13) 0.0053(14) -0.0015(13)
N2 0.0209(17) 0.0172(15) 0.0202(17) 0.0006(12) 0.0041(13) 0.0013(13)
N3 0.0221(18) 0.0211(16) 0.0220(17) 0.0003(13) 0.0042(14) -0.0030(13)
C1 0.026(2) 0.0183(18) 0.027(2) 0.0010(15) 0.0086(17) 0.0016(16)
C2 0.029(2) 0.024(2) 0.024(2) 0.0039(16) -0.0014(17) -0.0085(17)
C3 0.025(2) 0.023(2) 0.021(2) -0.0042(15) 0.0088(17) -0.0066(16)
C4 0.021(2) 0.026(2) 0.0148(18) 0.0003(15) 0.0038(15) -0.0012(16)
C5 0.023(2) 0.0237(19) 0.0162(18) -0.0018(15) 0.0040(15) 0.0004(16)
C6 0.025(2) 0.025(2) 0.0136(18) -0.0003(15) 0.0024(15) 0.0007(16)
C7 0.037(3) 0.030(2) 0.020(2) 0.0003(17) -0.0015(18) 0.0087(19)
C8 0.025(2) 0.036(2) 0.023(2) -0.0013(18) 0.0046(17) 0.0052(18)
C9 0.023(2) 0.033(2) 0.023(2) -0.0003(17) 0.0057(17) -0.0005(17)
C10 0.031(2) 0.021(2) 0.026(2) 0.0007(16) 0.0037(18) 0.0024(17)
C11 0.026(3) 0.050(3) 0.048(3) -0.002(2) 0.007(2) 0.008(2)
C12 0.017(2) 0.0218(19) 0.024(2) -0.0005(15) 0.0051(16) 0.0016(15)
C13 0.0165(19) 0.023(2) 0.024(2) -0.0049(16) 0.0062(16) 0.0025(15)
C14 0.022(2) 0.025(2) 0.031(2) -0.0018(17) 0.0088(18) 0.0020(16)
C15 0.023(2) 0.031(2) 0.032(2) -0.0107(18) 0.0074(18) 0.0019(17)
C16 0.031(2) 0.043(3) 0.019(2) -0.0053(18) 0.0110(18) 0.002(2)
C17 0.030(2) 0.034(2) 0.021(2) 0.0008(17) 0.0056(18) 0.0008(18)
C18 0.027(2) 0.028(2) 0.025(2) 0.0094(17) 0.0110(17) 0.0137(17)
C19 0.035(3) 0.041(3) 0.048(3) -0.022(2) 0.016(2) -0.004(2)
C20 0.057(4) 0.048(3) 0.028(3) 0.008(2) 0.020(2) -0.004(3)
C21 0.028(2) 0.030(2) 0.025(2) 0.0045(17) 0.0065(17) 0.0053(18)
C22 0.025(2) 0.028(2) 0.022(2) 0.0071(16) 0.0041(17) 0.0063(17)
C23 0.030(2) 0.025(2) 0.025(2) 0.0015(17) 0.0035(18) 0.0018(17)
C24 0.029(2) 0.029(2) 0.028(2) 0.0013(17) 0.0104(18) 0.0019(18)
C25 0.024(2) 0.031(2) 0.037(2) 0.0069(18) 0.0112(19) 0.0018(17)
C26 0.036(3) 0.025(2) 0.030(2) 0.0012(17) 0.003(2) -0.0008(18)
C27 0.033(2) 0.026(2) 0.022(2) 0.0052(16) 0.0043(18) 0.0085(18)
C28 0.027(2) 0.0217(19) 0.0194(19) -0.0025(15) 0.0017(16) -0.0018(16)
C29 0.028(2) 0.0181(18) 0.021(2) -0.0032(15) 0.0002(16) -0.0063(16)
C30 0.025(2) 0.027(2) 0.031(2) 0.0015(17) 0.0037(18) -0.0042(17)
C31 0.041(3) 0.040(3) 0.029(2) 0.004(2) 0.003(2) -0.014(2)
C32 0.041(3) 0.048(3) 0.036(3) -0.006(2) 0.018(2) -0.016(2)
C33 0.020(2) 0.038(3) 0.055(3) -0.011(2) 0.011(2) -0.0039(19)
C34 0.027(2) 0.024(2) 0.034(2) -0.0042(17) 0.0022(19) -0.0018(17)
C35 0.030(2) 0.024(2) 0.018(2) -0.0007(15) 0.0032(17) 0.0001(17)
C36 0.026(2) 0.031(2) 0.0142(18) 0.0039(15) 0.0021(16) 0.0025(17)
C37 0.031(3) 0.030(2) 0.030(2) -0.0010(18) -0.0031(19) 0.0030(18)
C38 0.052(3) 0.032(2) 0.039(3) -0.001(2) -0.009(2) -0.004(2)
C39 0.051(3) 0.054(3) 0.033(3) 0.005(2) -0.006(2) -0.021(3)
C40 0.029(3) 0.080(4) 0.023(2) 0.003(2) -0.002(2) -0.003(3)
C41 0.031(2) 0.052(3) 0.014(2) -0.0003(18) 0.0013(18) 0.012(2)
C42 0.031(2) 0.028(2) 0.025(2) 0.0001(17) 0.0052(18) 0.0059(18)
C43 0.044(3) 0.036(3) 0.023(2) 0.0050(18) 0.004(2) 0.009(2)
C44 0.046(3) 0.040(3) 0.017(2) -0.0006(18) 0.008(2) 0.004(2)
C45 0.042(3) 0.034(2) 0.024(2) -0.0068(18) 0.007(2) 0.006(2)
C46 0.029(2) 0.027(2) 0.024(2) -0.0035(17) 0.0038(18) 0.0052(17)

loop_
_atom_type_symbol
_atom_type_description
_atom_type_scat_dispersion_real
_atom_type_scat_dispersion_imag
_atom_type_scat_source
C C 0.0033 0.0016 'International Tables Vol C Tables 4.2.6.8 and 6.1.1.4'
H H 0.0000 0.0000 'International Tables Vol C Tables 4.2.6.8 and 6.1.1.4'
Hf Hf -0.5830 6.1852 'International Tables Vol C Tables 4.2.6.8 and 6.1.1.4'
N N 0.0061 0.0033 'International Tables Vol C Tables 4.2.6.8 and 6.1.1.4'

loop_
_geom_angle_atom_site_label_1
_geom_angle_atom_site_label_2
_geom_angle_atom_site_label_3
_geom_angle
N2 Hf1 C35 99.47(14)
N2 Hf1 C28 106.26(14)
C35 Hf1 C28 100.34(14)
N2 Hf1 N1 71.19(13)
C35 Hf1 N1 110.17(13)
C28 Hf1 N1 149.43(13)
N2 Hf1 C5 140.90(13)
C35 Hf1 C5 86.44(15)
C28 Hf1 C5 110.62(14)
N1 Hf1 C5 70.52(13)
N2 Hf1 N3 96.96(12)
C35 Hf1 N3 163.56(13)
C28 Hf1 N3 75.32(13)
N1 Hf1 N3 74.82(11)
C5 Hf1 N3 80.50(12)
C3 N1 C1 123.3(3)
C3 N1 Hf1 119.9(3)
C1 N1 Hf1 116.7(3)
C2 N2 C12 117.2(3)
C2 N2 Hf1 124.2(3)
C12 N2 Hf1 117.1(2)
C42 N3 C46 117.1(4)
C42 N3 Hf1 118.8(3)
C46 N3 Hf1 124.1(3)
N1 C1 C2 107.6(3)
N1 C1 H1 110.2
C2 C1 H1 110.2
N1 C1 H2 110.2
C2 C1 H2 110.2
H1 C1 H2 108.5
N2 C2 C1 108.0(3)
N2 C2 H3 110.1
C1 C2 H3 110.1
N2 C2 H4 110.1
C1 C2 H4 110.1
H3 C2 H4 108.4
N1 C3 C4 118.7(4)
N1 C3 H5 120.6
C4 C3 H5 120.6
C9 C4 C5 124.2(4)
C9 C4 C3 120.3(4)
C5 C4 C3 115.5(4)
C6 C5 C4 114.9(4)
C6 C5 Hf1 129.9(3)
C4 C5 Hf1 115.1(3)
C7 C6 C5 120.8(4)
C7 C6 C10 117.8(4)
C5 C6 C10 121.3(4)
C8 C7 C6 122.9(4)
C8 C7 H6 118.5
C6 C7 H6 118.5
C7 C8 C9 117.2(4)
C7 C8 C11 121.2(4)
C9 C8 C11 121.5(4)
C8 C9 C4 119.8(4)
C8 C9 H7 120.1
C4 C9 H7 120.1
C6 C10 H8 109.5
C6 C10 H9 109.5
H8 C10 H9 109.5
C6 C10 H10 109.5
H8 C10 H10 109.5
H9 C10 H10 109.5
C8 C11 H11 109.5
C8 C11 H12 109.5
H11 C11 H12 109.5
C8 C11 H13 109.5
H11 C11 H13 109.5
H12 C11 H13 109.5
N2 C12 C13 112.9(3)
N2 C12 C21 112.3(3)
C13 C12 C21 113.3(3)
N2 C12 H14 105.9
C13 C12 H14 105.9
C21 C12 H14 105.9
C18 C13 C14 118.5(4)
C18 C13 C12 119.0(4)
C14 C13 C12 122.4(4)
C13 C14 C15 120.7(4)
C13 C14 H15 119.7
C15 C14 H15 119.7
C16 C15 C14 119.0(4)
C16 C15 C19 121.6(4)
C14 C15 C19 119.3(4)
C15 C16 C17 121.2(4)
C15 C16 H16 119.4
C17 C16 H16 119.4
C18 C17 C16 118.0(4)
C18 C17 C20 120.7(4)
C16 C17 C20 121.3(4)
C13 C18 C17 122.6(4)
C13 C18 H17 118.7
C17 C18 H17 118.7
C15 C19 H18 109.5
C15 C19 H19 109.5
H18 C19 H19 109.5
C15 C19 H20 109.5
H18 C19 H20 109.5
H19 C19 H20 109.5
C17 C20 H21 109.5
C17 C20 H22 109.5
H21 C20 H22 109.5
C17 C20 H23 109.5
H21 C20 H23 109.5
H22 C20 H23 109.5
C22 C21 C12 114.4(3)
C22 C21 H24 108.7
C12 C21 H24 108.7
C22 C21 H25 108.7
C12 C21 H25 108.7
H24 C21 H25 107.6
C27 C22 C23 118.0(4)
C27 C22 C21 121.7(4)
C23 C22 C21 120.2(4)
C24 C23 C22 120.8(4)
C24 C23 H26 119.6
C22 C23 H26 119.6
C25 C24 C23 120.7(4)
C25 C24 H27 119.7
C23 C24 H27 119.7
C24 C25 C26 119.7(4)
C24 C25 H28 120.2
C26 C25 H28 120.2
C25 C26 C27 119.5(4)
C25 C26 H29 120.2
C27 C26 H29 120.2
C22 C27 C26 121.2(4)
C22 C27 H30 119.4
C26 C27 H30 119.4
C29 C28 Hf1 119.6(3)
C29 C28 H31 107.4
Hf1 C28 H31 107.4
C29 C28 H32 107.4
Hf1 C28 H32 107.4
H31 C28 H32 106.9
C30 C29 C34 116.7(4)
C30 C29 C28 121.8(4)
C34 C29 C28 121.4(4)
C31 C30 C29 121.3(4)
C31 C30 H33 119.4
C29 C30 H33 119.4
C32 C31 C30 120.8(5)
C32 C31 H34 119.6
C30 C31 H34 119.6
C33 C32 C31 118.6(4)
C33 C32 H35 120.7
C31 C32 H35 120.7
C34 C33 C32 120.5(5)
C34 C33 H36 119.7
C32 C33 H36 119.7
C33 C34 C29 122.1(4)
C33 C34 H37 119.0
C29 C34 H37 119.0
C36 C35 Hf1 104.9(3)
C36 C35 H38 110.8
Hf1 C35 H38 110.8
C36 C35 H39 110.8
Hf1 C35 H39 110.8
H38 C35 H39 108.8
C37 C36 C41 116.1(4)
C37 C36 C35 120.9(4)
C41 C36 C35 122.9(4)
C38 C37 C36 121.8(5)
C38 C37 H40 119.1
C36 C37 H40 119.1
C39 C38 C37 120.9(5)
C39 C38 H41 119.5
C37 C38 H41 119.5
C40 C39 C38 118.5(5)
C40 C39 H42 120.8
C38 C39 H42 120.8
C39 C40 C41 121.1(5)
C39 C40 H43 119.4
C41 C40 H43 119.4
C40 C41 C36 121.6(5)
C40 C41 H44 119.2
C36 C41 H44 119.2
N3 C42 C43 123.0(4)
N3 C42 H45 118.5
C43 C42 H45 118.5
C44 C43 C42 119.3(4)
C44 C43 H46 120.4
C42 C43 H46 120.4
C43 C44 C45 118.6(4)
C43 C44 H47 120.7
C45 C44 H47 120.7
C44 C45 C46 118.9(4)
C44 C45 H48 120.6
C46 C45 H48 120.6
N3 C46 C45 123.1(4)
N3 C46 H49 118.4
C45 C46 H49 118.4

loop_
_geom_bond_atom_site_label_1
_geom_bond_atom_site_label_2
_geom_bond_distance
Hf1 N2 2.075(3)
Hf1 C35 2.280(4)
Hf1 C28 2.302(4)
Hf1 N1 2.304(3)
Hf1 C5 2.344(4)
Hf1 N3 2.463(3)
N1 C3 1.276(5)
N1 C1 1.454(5)
N2 C2 1.451(5)
N2 C12 1.484(5)
N3 C42 1.339(5)
N3 C46 1.343(5)
C1 C2 1.515(6)
C1 H1 0.9900
C1 H2 0.9900
C2 H3 0.9900
C2 H4 0.9900
C3 C4 1.456(5)
C3 H5 0.9500
C4 C9 1.393(6)
C4 C5 1.414(6)
C5 C6 1.406(5)
C6 C7 1.403(6)
C6 C10 1.512(6)
C7 C8 1.391(6)
C7 H6 0.9500
C8 C9 1.392(6)
C8 C11 1.517(6)
C9 H7 0.9500
C10 H8 0.9800
C10 H9 0.9800
C10 H10 0.9800
C11 H11 0.9800
C11 H12 0.9800
C11 H13 0.9800
C12 C13 1.524(6)
C12 C21 1.537(5)
C12 H14 1.0000
C13 C18 1.379(6)
C13 C14 1.393(6)
C14 C15 1.402(6)
C14 H15 0.9500
C15 C16 1.389(6)
C15 C19 1.507(6)
C16 C17 1.396(6)
C16 H16 0.9500
C17 C18 1.388(6)
C17 C20 1.508(6)
C18 H17 0.9500
C19 H18 0.9800
C19 H19 0.9800
C19 H20 0.9800
C20 H21 0.9800
C20 H22 0.9800
C20 H23 0.9800
C21 C22 1.518(6)
C21 H24 0.9900
C21 H25 0.9900
C22 C27 1.390(6)
C22 C23 1.397(6)
C23 C24 1.386(6)
C23 H26 0.9500
C24 C25 1.378(6)
C24 H27 0.9500
C25 C26 1.389(6)
C25 H28 0.9500
C26 C27 1.400(6)
C26 H29 0.9500
C27 H30 0.9500
C28 C29 1.490(6)
C28 H31 0.9900
C28 H32 0.9900
C29 C30 1.396(6)
C29 C34 1.399(6)
C30 C31 1.390(6)
C30 H33 0.9500
C31 C32 1.390(7)
C31 H34 0.9500
C32 C33 1.383(7)
C32 H35 0.9500
C33 C34 1.381(6)
C33 H36 0.9500
C34 H37 0.9500
C35 C36 1.479(6)
C35 H38 0.9900
C35 H39 0.9900
C36 C37 1.399(6)
C36 C41 1.405(6)
C37 C38 1.384(7)
C37 H40 0.9500
C38 C39 1.381(8)
C38 H41 0.9500
C39 C40 1.373(8)
C39 H42 0.9500
C40 C41 1.385(7)
C40 H43 0.9500
C41 H44 0.9500
C42 C43 1.381(6)
C42 H45 0.9500
C43 C44 1.373(6)
C43 H46 0.9500
C44 C45 1.381(6)
C44 H47 0.9500
C45 C46 1.382(6)
C45 H48 0.9500
C46 H49 0.9500

loop_
_geom_torsion_atom_site_label_1
_geom_torsion_atom_site_label_2
_geom_torsion_atom_site_label_3
_geom_torsion_atom_site_label_4
_geom_torsion
N2 Hf1 N1 C3 -168.1(3)
C35 Hf1 N1 C3 -74.7(3)
C28 Hf1 N1 C3 101.6(4)
C5 Hf1 N1 C3 3.8(3)
N3 Hf1 N1 C3 88.9(3)
N2 Hf1 N1 C1 9.7(3)
C35 Hf1 N1 C1 103.2(3)
C28 Hf1 N1 C1 -80.6(4)
C5 Hf1 N1 C1 -178.4(3)
N3 Hf1 N1 C1 -93.3(3)
C35 Hf1 N2 C2 -94.0(3)
C28 Hf1 N2 C2 162.3(3)
N1 Hf1 N2 C2 14.3(3)
C5 Hf1 N2 C2 2.1(4)
N3 Hf1 N2 C2 85.6(3)
C35 Hf1 N2 C12 72.0(3)
C28 Hf1 N2 C12 -31.8(3)
N1 Hf1 N2 C12 -179.8(3)
C5 Hf1 N2 C12 168.0(2)
N3 Hf1 N2 C12 -108.5(3)
N2 Hf1 N3 C42 6.1(3)
C35 Hf1 N3 C42 -175.5(4)
C28 Hf1 N3 C42 -98.9(3)
N1 Hf1 N3 C42 74.4(3)
C5 Hf1 N3 C42 146.7(3)
N2 Hf1 N3 C46 -173.5(3)
C35 Hf1 N3 C46 4.9(7)
C28 Hf1 N3 C46 81.5(3)
N1 Hf1 N3 C46 -105.2(3)
C5 Hf1 N3 C46 -32.9(3)
C3 N1 C1 C2 149.2(4)
Hf1 N1 C1 C2 -28.6(4)
C12 N2 C2 C1 160.3(3)
Hf1 N2 C2 C1 -33.8(4)
N1 C1 C2 N2 36.6(4)
C1 N1 C3 C4 177.3(4)
Hf1 N1 C3 C4 -5.0(5)
N1 C3 C4 C9 -178.1(4)
N1 C3 C4 C5 3.0(5)
C9 C4 C5 C6 -0.7(6)
C3 C4 C5 C6 178.1(3)
C9 C4 C5 Hf1 -178.5(3)
C3 C4 C5 Hf1 0.3(4)
N2 Hf1 C5 C6 -167.1(3)
C35 Hf1 C5 C6 -66.5(4)
C28 Hf1 C5 C6 33.2(4)
N1 Hf1 C5 C6 -179.3(4)
N3 Hf1 C5 C6 103.5(4)
N2 Hf1 C5 C4 10.3(4)
C35 Hf1 C5 C4 111.0(3)
C28 Hf1 C5 C4 -149.3(3)
N1 Hf1 C5 C4 -1.9(3)
N3 Hf1 C5 C4 -79.1(3)
C4 C5 C6 C7 3.2(5)
Hf1 C5 C6 C7 -179.3(3)
C4 C5 C6 C10 -173.8(3)
Hf1 C5 C6 C10 3.6(6)
C5 C6 C7 C8 -2.8(6)
C10 C6 C7 C8 174.3(4)
C6 C7 C8 C9 -0.4(6)
C6 C7 C8 C11 178.7(4)
C7 C8 C9 C4 2.9(6)
C11 C8 C9 C4 -176.2(4)
C5 C4 C9 C8 -2.4(6)
C3 C4 C9 C8 178.8(4)
C2 N2 C12 C13 68.2(4)
Hf1 N2 C12 C13 -98.7(3)
C2 N2 C12 C21 -61.3(4)
Hf1 N2 C12 C21 131.7(3)
N2 C12 C13 C18 106.9(4)
C21 C12 C13 C18 -124.0(4)
N2 C12 C13 C14 -69.5(5)
C21 C12 C13 C14 59.5(5)
C18 C13 C14 C15 -2.1(6)
C12 C13 C14 C15 174.4(4)
C13 C14 C15 C16 0.9(6)
C13 C14 C15 C19 -177.1(4)
C14 C15 C16 C17 1.0(7)
C19 C15 C16 C17 178.9(4)
C15 C16 C17 C18 -1.6(7)
C15 C16 C17 C20 178.4(4)
C14 C13 C18 C17 1.5(6)
C12 C13 C18 C17 -175.1(4)
C16 C17 C18 C13 0.3(7)
C20 C17 C18 C13 -179.6(4)
N2 C12 C21 C22 -176.7(3)
C13 C12 C21 C22 53.9(5)
C12 C21 C22 C27 90.4(5)
C12 C21 C22 C23 -91.8(5)
C27 C22 C23 C24 1.2(6)
C21 C22 C23 C24 -176.7(4)
C22 C23 C24 C25 -0.4(6)
C23 C24 C25 C26 -0.8(7)
C24 C25 C26 C27 1.1(6)
C23 C22 C27 C26 -0.9(6)
C21 C22 C27 C26 177.0(4)
C25 C26 C27 C22 -0.3(6)
N2 Hf1 C28 C29 76.6(3)
C35 Hf1 C28 C29 -26.5(3)
N1 Hf1 C28 C29 157.1(3)
C5 Hf1 C28 C29 -116.6(3)
N3 Hf1 C28 C29 169.7(3)
Hf1 C28 C29 C30 72.0(5)
Hf1 C28 C29 C34 -106.6(4)
C34 C29 C30 C31 1.0(6)
C28 C29 C30 C31 -177.6(4)
C29 C30 C31 C32 -0.2(7)
C30 C31 C32 C33 -0.2(7)
C31 C32 C33 C34 -0.2(7)
C32 C33 C34 C29 1.0(7)
C30 C29 C34 C33 -1.4(6)
C28 C29 C34 C33 177.2(4)
N2 Hf1 C35 C36 71.2(3)
C28 Hf1 C35 C36 179.8(3)
N1 Hf1 C35 C36 -2.1(3)
C5 Hf1 C35 C36 -69.9(3)
N3 Hf1 C35 C36 -107.2(5)
Hf1 C35 C36 C37 -86.6(4)
Hf1 C35 C36 C41 88.9(4)
C41 C36 C37 C38 -1.8(7)
C35 C36 C37 C38 174.0(4)
C36 C37 C38 C39 -0.4(8)
C37 C38 C39 C40 1.8(8)
C38 C39 C40 C41 -1.0(8)
C39 C40 C41 C36 -1.2(7)
C37 C36 C41 C40 2.6(6)
C35 C36 C41 C40 -173.1(4)
C46 N3 C42 C43 0.5(6)
Hf1 N3 C42 C43 -179.1(4)
N3 C42 C43 C44 0.1(7)
C42 C43 C44 C45 -0.6(8)
C43 C44 C45 C46 0.4(7)
C42 N3 C46 C45 -0.7(6)
Hf1 N3 C46 C45 178.9(3)
C44 C45 C46 N3 0.2(7)
